data_7114743
loop_
_publ_author_name
'Yamaguchi, Kazuya'
'Akagi, Fumio'
'Suzuki, Shinnichiro'
'Fujinami, Shuhei'
'Suzuki, Masatatsu'
'Shionoya, Mitsuhiko'

_publ_section_title
;
 Hydrolysis of phosphodiester with hydroxo- or carboxylate-bridged
 dinuclear Ni(ii) and Cu(ii) complexes
;
_journal_issue 4
_journal_name_full 'Chemical Communications'
_journal_page_first 375
_journal_paper_doi 10.1039/b008994j
_journal_year 2001
_chemical_formula_sum 'C37 H50 Cl2 Cu2 N6 O12'
_chemical_formula_weight 968.83
_space_group_IT_number 14
_symmetry_cell_setting monoclinic
_symmetry_Int_Tables_number 14
_symmetry_space_group_name_Hall '-P 2ybc'
_symmetry_space_group_name_H-M 'P 1 21/c 1'
_audit_creation_date 'Sun Nov 28 12:40:27 1999'
_audit_creation_method 'from TEXRAY.INF file'
_cell_angle_alpha 90
_cell_angle_beta 100.63(1)
_cell_angle_gamma 90
_cell_formula_units_Z 4
_cell_length_a 17.577(3)
_cell_length_b 17.387(2)
_cell_length_c 14.257(2)
_cell_measurement_reflns_used 0
_cell_measurement_temperature 153
_cell_measurement_theta_max 0.0
_cell_measurement_theta_min 0.0
_cell_volume 4282.3(11)
_computing_cell_refinement 'Rigaku RAXIS-IV'
_computing_data_collection 'Rigaku RAXIS-IV'
_computing_data_reduction teXsan
_computing_publication_material teXsan
_computing_structure_refinement teXsan
_computing_structure_solution SIR92
_diffrn_ambient_temperature 153
_diffrn_measurement_device 'Rigaku RAXISIV'
_diffrn_orient_matrix_UB_11 0.00000
_diffrn_orient_matrix_UB_12 0.00000
_diffrn_orient_matrix_UB_13 0.00000
_diffrn_orient_matrix_UB_21 0.00000
_diffrn_orient_matrix_UB_22 0.00000
_diffrn_orient_matrix_UB_23 0.00000
_diffrn_orient_matrix_UB_31 0.00000
_diffrn_orient_matrix_UB_32 0.00000
_diffrn_orient_matrix_UB_33 0.00000
_diffrn_radiation_detector 'Imaging Plate'
_diffrn_radiation_monochromator graphite
_diffrn_radiation_source 'Rigaku rotating anode'
_diffrn_radiation_type 'Mo K\a'
_diffrn_radiation_wavelength 0.7107
_diffrn_reflns_av_R_equivalents 0.0305
_diffrn_reflns_limit_h_max 21
_diffrn_reflns_limit_h_min -21
_diffrn_reflns_limit_k_max 0
_diffrn_reflns_limit_k_min -21
_diffrn_reflns_limit_l_max 17
_diffrn_reflns_limit_l_min 0
_diffrn_reflns_number 7300
_diffrn_reflns_reduction_process 'Lp corrections applied'
_diffrn_reflns_theta_max 25.7
_diffrn_reflns_theta_min 3.00
_diffrn_standards_decay_% 0.00
_diffrn_standards_interval_count 0
_diffrn_standards_number 0
_exptl_absorpt_coefficient_mu 1.184
_exptl_absorpt_correction_type none
_exptl_crystal_colour blue
_exptl_crystal_density_diffrn 1.503
_exptl_crystal_density_meas ?
_exptl_crystal_description spindle
_exptl_crystal_F_000 2008.00
_exptl_crystal_size_max 0.40
_exptl_crystal_size_mid 0.25
_exptl_crystal_size_min 0.25
_refine_diff_density_max 1.09
_refine_diff_density_min -1.13
_refine_ls_extinction_coef 0.0078(8)
_refine_ls_goodness_of_fit_obs 1.575
_refine_ls_hydrogen_treatment noref
_refine_ls_matrix_type full
_refine_ls_number_constraints 0
_refine_ls_number_parameters 525
_refine_ls_number_reflns 6088
_refine_ls_number_restraints 0
_refine_ls_R_factor_obs 0.0532
_refine_ls_shift/esd_max 0.0010
_refine_ls_shift/esd_mean 0.0000
_refine_ls_structure_factor_coef F
_refine_ls_weighting_details 'w = 1/[\s^2^(Fo) + 0.00168|Fo|^2^]'
_refine_ls_weighting_scheme calc
_refine_ls_wR_factor_obs 0.0790
_reflns_number_observed 6088
_reflns_number_total 7300
_reflns_observed_criterion >3.0\s(I)
_cod_data_source_file b008994j.txt
_cod_data_source_block '[Cu2(Me4tpdp)(CH3COO)](ClO4)2'
_cod_depositor_comments
;
The following automatic conversions were performed:

'_exptl_crystal_density_meas' value 'not measured' was changed to '?'
- the value is perceived as not measured.

Automatic conversion script
Id: cif_fix_values 3008 2015-01-20 13:52:24Z robertas 

The following automatic conversions were performed:

'_refine_ls_weighting_scheme' value 'w = 1/[\s^2^(Fo) +
0.00168|Fo|^2^]' was changed to 'calc'. New tag
'_refine_ls_weighting_details' was created. The value of the new tag
was set to 'w = 1/[\s^2^(Fo) + 0.00168|Fo|^2^]'.

Automatic conversion script
Id: cif_fix_values 3143 2015-03-26 13:38:13Z robertas 
;
_cod_original_cell_volume 4282(1)
_cod_original_sg_symbol_H-M 'P 21/c       '
_cod_original_formula_sum 'C37 H50 Cl2 Cu2 N6 O12 '
_cod_database_code 7114743
_diffrn_reflns_av_\s 'I/netI 0.036'
_refine_ls_extinction_metho 'Zachariasen(1967) type 2 Gaussian isotropic'

loop_
_symmetry_equiv_pos_as_xyz
x,y,z
-x,1/2+y,1/2-z
-x,-y,-z
x,1/2-y,1/2+z

loop_
_atom_site_aniso_label
_atom_site_aniso_U_11
_atom_site_aniso_U_22
_atom_site_aniso_U_33
_atom_site_aniso_U_12
_atom_site_aniso_U_13
_atom_site_aniso_U_23
Cu1 0.0289(3) 0.0289(3) 0.0218(3) 0.0031(2) 0.0048(2) 0.0013(2)
Cu2 0.0314(3) 0.0265(3) 0.0222(3) 0.0023(2) 0.0058(2) 0.0002(2)
Cl1 0.0417(7) 0.0309(6) 0.0397(6) 0.0020(5) 0.0101(5) -0.0008(5)
Cl2 0.0356(7) 0.0633(9) 0.0450(6) 0.0010(6) 0.0053(5) 0.0000(6)
O1 0.046(2) 0.019(1) 0.029(1) 0.004(1) 0.010(1) 0.000(1)
O2 0.059(2) 0.039(2) 0.032(2) 0.017(2) 0.011(1) 0.006(1)
O3 0.064(2) 0.040(2) 0.028(2) 0.016(2) 0.014(1) 0.002(1)
O4 0.057(2) 0.031(2) 0.069(2) 0.011(2) 0.018(2) 0.005(2)
O5 0.073(3) 0.053(2) 0.079(3) 0.008(2) 0.040(2) 0.028(2)
O6 0.035(2) 0.038(2) 0.062(2) -0.004(1) 0.005(2) -0.007(2)
O7 0.063(3) 0.065(3) 0.050(2) 0.004(2) -0.006(2) -0.024(2)
O15 0.037(2) 0.045(2) 0.058(2) 0.005(2) 0.009(2) 0.005(2)
N1 0.027(2) 0.028(2) 0.023(2) -0.001(1) 0.004(1) -0.001(1)
N2 0.025(2) 0.043(2) 0.024(2) -0.002(2) 0.001(1) 0.002(2)
N3 0.028(2) 0.031(2) 0.027(2) 0.000(2) 0.007(1) -0.001(2)
N4 0.034(2) 0.029(2) 0.023(2) 0.000(2) 0.005(1) -0.002(1)
N5 0.033(2) 0.033(2) 0.025(2) -0.002(2) 0.007(1) -0.003(2)
N6 0.028(2) 0.041(2) 0.027(2) -0.005(2) 0.007(1) -0.007(2)
C1 0.033(2) 0.027(2) 0.025(2) 0.001(2) 0.008(2) 0.001(2)
C2 0.037(2) 0.028(2) 0.026(2) 0.002(2) 0.008(2) -0.002(2)
C3 0.042(3) 0.030(2) 0.022(2) 0.004(2) 0.007(2) 0.004(2)
C4 0.033(2) 0.035(2) 0.033(2) -0.010(2) 0.011(2) -0.004(2)
C5 0.023(2) 0.052(3) 0.025(2) -0.005(2) 0.008(2) -0.003(2)
C6 0.031(2) 0.064(3) 0.032(2) -0.007(2) 0.004(2) -0.012(2)
C7 0.032(3) 0.100(5) 0.027(2) -0.008(3) -0.001(2) -0.011(3)
C8 0.037(3) 0.082(4) 0.028(2) 0.002(3) 0.002(2) 0.012(3)
C9 0.030(2) 0.058(3) 0.028(2) 0.002(2) 0.004(2) 0.011(2)
C10 0.045(3) 0.055(4) 0.052(3) 0.001(3) -0.007(2) 0.025(3)
C11 0.026(2) 0.036(2) 0.026(2) -0.001(2) 0.008(2) -0.004(2)
C12 0.029(2) 0.033(2) 0.018(2) -0.001(2) 0.005(2) 0.003(2)
C13 0.031(3) 0.041(3) 0.035(2) 0.001(2) 0.010(2) 0.002(2)
C14 0.031(3) 0.044(3) 0.040(2) -0.006(2) 0.009(2) 0.000(2)
C15 0.035(3) 0.040(3) 0.035(2) -0.012(2) 0.005(2) -0.001(2)
C16 0.037(3) 0.034(2) 0.025(2) -0.007(2) 0.008(2) 0.000(2)
C17 0.051(3) 0.036(3) 0.056(3) -0.005(2) 0.019(2) -0.005(2)
C18 0.038(3) 0.033(2) 0.021(2) 0.004(2) 0.003(2) 0.005(2)
C19 0.034(3) 0.040(2) 0.021(2) 0.003(2) 0.003(2) -0.002(2)
C20 0.045(3) 0.054(3) 0.038(3) -0.002(3) -0.005(2) 0.003(2)
C21 0.043(3) 0.084(5) 0.049(3) -0.014(3) -0.015(3) -0.008(3)
C22 0.045(3) 0.065(4) 0.045(3) -0.019(3) 0.001(2) -0.006(3)
C23 0.043(3) 0.040(3) 0.030(2) -0.013(2) 0.008(2) -0.006(2)
C24 0.069(4) 0.042(3) 0.060(3) -0.016(3) 0.007(3) 0.010(3)
C25 0.046(3) 0.034(2) 0.028(2) -0.013(2) 0.007(2) -0.001(2)
C26 0.034(2) 0.043(3) 0.024(2) -0.009(2) 0.004(2) 0.000(2)
C27 0.046(3) 0.067(4) 0.026(2) -0.016(3) 0.006(2) 0.005(2)
C28 0.043(3) 0.086(5) 0.034(3) -0.014(3) 0.019(2) -0.001(3)
C29 0.039(3) 0.086(5) 0.029(2) -0.004(3) 0.012(2) -0.008(3)
C30 0.035(3) 0.059(3) 0.029(2) 0.000(2) 0.008(2) -0.014(2)
C31 0.055(3) 0.050(3) 0.063(3) 0.003(3) 0.028(3) -0.020(3)
C32 0.031(2) 0.036(2) 0.037(2) 0.006(2) 0.004(2) 0.001(2)
C33 0.051(3) 0.036(3) 0.052(3) 0.014(2) 0.007(2) 0.003(2)
C34 0.064(4) 0.070(4) 0.058(4) 0.023(3) 0.012(3) 0.009(3)
C35 0.099(6) 0.042(4) 0.110(6) 0.015(4) 0.035(5) 0.015(4)
C36 0.038(3) 0.064(3) 0.028(2) -0.010(3) 0.010(2) 0.002(2)
C37 0.051(3) 0.050(3) 0.046(3) -0.015(3) 0.009(2) -0.002(2)

loop_
_atom_site_label
_atom_site_fract_x
_atom_site_fract_y
_atom_site_fract_z
_atom_site_U_iso_or_equiv
_atom_site_thermal_displace_type
_atom_site_calc_flag
_atom_site_occupancy
Cu1 0.77656(3) -0.03111(3) 0.82177(3) 0.0265(1) Uani d 1.00
Cu2 0.77543(3) -0.02730(3) 0.57316(3) 0.0266(1) Uani d 1.00
Cl1 0.55720(7) 0.24078(7) 0.89264(8) 0.0371(3) Uani d 1.00
Cl2 0.93747(7) 0.22841(9) 0.73579(9) 0.0482(4) Uani d 1.00
O1 0.7503(2) 0.0082(2) 0.6928(2) 0.0308(8) Uani d 1.00
O2 0.8169(2) -0.1261(2) 0.7825(2) 0.0427(9) Uani d 1.00
O3 0.8202(2) -0.1225(2) 0.6261(2) 0.0435(10) Uani d 1.00
O4 0.5234(2) 0.3158(2) 0.8846(3) 0.051(1) Uani d 1.00
O5 0.5297(3) 0.1978(2) 0.9644(3) 0.065(1) Uani d 1.00
O6 0.6409(2) 0.2471(2) 0.9169(3) 0.046(1) Uani d 1.00
O7 0.5376(2) 0.2016(2) 0.8031(3) 0.062(1) Uani d 1.00
O8 0.9702(4) 0.2345(3) 0.8321(4) 0.106(2) Uiso d 1.00
O9 0.8600(4) 0.2507(5) 0.7319(6) 0.045(2) Uiso d 0.50
O10 0.8621(5) 0.2530(5) 0.6923(7) 0.059(2) Uiso d 0.50
O11 0.9816(6) 0.3038(6) 0.7305(7) 0.087(3) Uiso d 0.50
O12 0.9775(4) 0.2451(5) 0.6622(5) 0.054(2) Uiso d 0.50
O13 0.9624(8) 0.1679(8) 0.7026(9) 0.113(4) Uiso d 0.50
O14 0.9328(4) 0.1384(4) 0.7333(5) 0.040(2) Uiso d 0.50
O15 0.6876(2) 0.0331(2) 1.1733(3) 0.047(1) Uani d 1.00
N1 0.7398(2) 0.0721(2) 0.8607(2) 0.0262(9) Uani d 1.00
N2 0.8544(2) -0.0165(2) 0.9511(2) 0.0311(10) Uani d 1.00
N3 0.6630(2) -0.0687(2) 0.8640(2) 0.0286(9) Uani d 1.00
N4 0.7381(2) 0.0766(2) 0.5223(2) 0.0288(9) Uani d 1.00
N5 0.6636(2) -0.0633(2) 0.4788(2) 0.0305(9) Uani d 1.00
N6 0.8526(2) -0.0076(2) 0.4779(2) 0.0318(10) Uani d 1.00
C1 0.7412(3) 0.0893(2) 0.6921(3) 0.028(1) Uani d 1.00
C2 0.6996(3) 0.1108(2) 0.7731(3) 0.030(1) Uani d 1.00
C3 0.6967(3) 0.1120(2) 0.5939(3) 0.031(1) Uani d 1.00
C4 0.8095(3) 0.1128(3) 0.9067(3) 0.033(1) Uani d 1.00
C5 0.8611(2) 0.0587(3) 0.9740(3) 0.033(1) Uani d 1.00
C6 0.9114(3) 0.0865(3) 1.0536(3) 0.042(1) Uani d 1.00
C7 0.9564(3) 0.0337(4) 1.1110(3) 0.053(2) Uani d 1.00
C8 0.9489(3) -0.0424(4) 1.0901(3) 0.049(2) Uani d 1.00
C9 0.8979(3) -0.0683(3) 1.0085(3) 0.039(1) Uani d 1.00
C10 0.8895(3) -0.1511(3) 0.9840(4) 0.053(2) Uani d 1.00
C11 0.6863(2) 0.0586(3) 0.9291(3) 0.029(1) Uani d 1.00
C12 0.6312(2) -0.0054(3) 0.8967(3) 0.027(1) Uani d 1.00
C13 0.5536(3) -0.0002(3) 0.9024(3) 0.035(1) Uani d 1.00
C14 0.5069(3) -0.0652(3) 0.8770(3) 0.038(1) Uani d 1.00
C15 0.5393(3) -0.1300(3) 0.8472(3) 0.037(1) Uani d 1.00
C16 0.6173(3) -0.1314(3) 0.8405(3) 0.032(1) Uani d 1.00
C17 0.6528(3) -0.2012(3) 0.8066(4) 0.046(1) Uani d 1.00
C18 0.6849(3) 0.0671(3) 0.4286(3) 0.031(1) Uani d 1.00
C19 0.6341(3) -0.0020(3) 0.4267(3) 0.032(1) Uani d 1.00
C20 0.5620(3) -0.0036(3) 0.3695(4) 0.047(1) Uani d 1.00
C21 0.5202(3) -0.0705(4) 0.3634(4) 0.062(2) Uani d 1.00
C22 0.5485(3) -0.1330(4) 0.4169(4) 0.053(2) Uani d 1.00
C23 0.6209(3) -0.1272(3) 0.4740(3) 0.038(1) Uani d 1.00
C24 0.6546(4) -0.1948(3) 0.5339(4) 0.058(2) Uani d 1.00
C25 0.8079(3) 0.1199(3) 0.5107(3) 0.036(1) Uani d 1.00
C26 0.8601(3) 0.0692(3) 0.4648(3) 0.034(1) Uani d 1.00
C27 0.9126(3) 0.0986(3) 0.4140(3) 0.046(1) Uani d 1.00
C28 0.9583(3) 0.0485(4) 0.3742(3) 0.053(2) Uani d 1.00
C29 0.9494(3) -0.0284(4) 0.3833(3) 0.051(2) Uani d 1.00
C30 0.8953(3) -0.0563(3) 0.4362(3) 0.041(1) Uani d 1.00
C31 0.8840(3) -0.1414(3) 0.4474(4) 0.054(2) Uani d 1.00
C32 0.8244(3) -0.1561(3) 0.7045(3) 0.035(1) Uani d 1.00
C33 0.8406(3) -0.2404(3) 0.7061(4) 0.047(1) Uani d 1.00
C34 0.7252(4) -0.0386(4) 1.1840(4) 0.064(2) Uani d 1.00
C35 0.6657(5) -0.1006(4) 1.1597(6) 0.082(2) Uani d 1.00
C36 0.7388(3) 0.0974(3) 1.1892(3) 0.043(1) Uani d 1.00
C37 0.6909(3) 0.1676(3) 1.1830(4) 0.049(2) Uani d 1.00
H1 0.7907 0.1130 0.7024 0.0340 Uiso calc 1.00
H2 0.6472 0.0941 0.7584 0.0359 Uiso calc 1.00
H3 0.7011 0.1649 0.7821 0.0359 Uiso calc 1.00
H4 0.6958 0.1664 0.5874 0.0375 Uiso calc 1.00
H5 0.6451 0.0932 0.5854 0.0375 Uiso calc 1.00
H6 0.8368 0.1308 0.8594 0.0395 Uiso calc 1.00
H7 0.7953 0.1553 0.9418 0.0395 Uiso calc 1.00
H8 0.9147 0.1399 1.0678 0.0509 Uiso calc 1.00
H9 0.9925 0.0506 1.1650 0.0642 Uiso calc 1.00
H10 0.9787 -0.0787 1.1312 0.0594 Uiso calc 1.00
H11 0.9234 -0.1802 1.0303 0.0634 Uiso calc 1.00
H12 0.8376 -0.1667 0.9833 0.0634 Uiso calc 1.00
H13 0.9022 -0.1593 0.9228 0.0634 Uiso calc 1.00
H14 0.7159 0.0459 0.9898 0.0343 Uiso calc 1.00
H15 0.6577 0.1043 0.9342 0.0343 Uiso calc 1.00
H16 0.5326 0.0459 0.9228 0.0421 Uiso calc 1.00
H17 0.4535 -0.0640 0.8805 0.0460 Uiso calc 1.00
H18 0.5084 -0.1746 0.8310 0.0445 Uiso calc 1.00
H19 0.6934 -0.2190 0.8551 0.0556 Uiso calc 1.00
H20 0.6146 -0.2402 0.7920 0.0556 Uiso calc 1.00
H21 0.6730 -0.1890 0.7510 0.0556 Uiso calc 1.00
H22 0.6531 0.1115 0.4166 0.0374 Uiso calc 1.00
H23 0.7149 0.0619 0.3801 0.0374 Uiso calc 1.00
H24 0.5416 0.0408 0.3349 0.0568 Uiso calc 1.00
H25 0.4713 -0.0734 0.3219 0.0739 Uiso calc 1.00
H26 0.5193 -0.1792 0.4147 0.0633 Uiso calc 1.00
H27 0.6644 -0.1806 0.5993 0.0692 Uiso calc 1.00
H28 0.6189 -0.2364 0.5244 0.0692 Uiso calc 1.00
H29 0.7016 -0.2101 0.5156 0.0692 Uiso calc 1.00
H30 0.7933 0.1636 0.4715 0.0431 Uiso calc 1.00
H31 0.8347 0.1362 0.5715 0.0431 Uiso calc 1.00
H32 0.9174 0.1526 0.4066 0.0554 Uiso calc 1.00
H33 0.9959 0.0677 0.3402 0.0634 Uiso calc 1.00
H34 0.9796 -0.0632 0.3542 0.0611 Uiso calc 1.00
H35 0.8958 -0.1546 0.5131 0.0646 Uiso calc 1.00
H36 0.8318 -0.1545 0.4223 0.0646 Uiso calc 1.00
H37 0.9174 -0.1688 0.4138 0.0646 Uiso calc 1.00
H38 0.8433 -0.2595 0.7691 0.0561 Uiso calc 1.00
H39 0.8002 -0.2660 0.6641 0.0561 Uiso calc 1.00
H40 0.8884 -0.2493 0.6861 0.0561 Uiso calc 1.00
H41 0.7615 -0.0415 1.1423 0.0764 Uiso calc 1.00
H42 0.7514 -0.0446 1.2481 0.0764 Uiso calc 1.00
H43 0.6905 -0.1493 1.1652 0.0981 Uiso calc 1.00
H44 0.6301 -0.0981 1.2023 0.0981 Uiso calc 1.00
H45 0.6388 -0.0936 1.0961 0.0981 Uiso calc 1.00
H46 0.7705 0.0938 1.2507 0.0514 Uiso calc 1.00
H47 0.7705 0.0987 1.1421 0.0514 Uiso calc 1.00
H48 0.6600 0.1712 1.1211 0.0590 Uiso calc 1.00
H49 0.6584 0.1653 1.2293 0.0590 Uiso calc 1.00
H50 0.7236 0.2114 1.1947 0.0590 Uiso calc 1.00

loop_
_atom_type_symbol
_atom_type_oxidation_number
_atom_type_number_in_cell
_atom_type_scat_dispersion_real
_atom_type_scat_dispersion_imag
_atom_type_scat_source
Cu 0 8 0.320 1.265
;International Tables for Crystallography
(1992, Vol. C, Tables 4.2.6.8 and 6.1.1.1)
;
C 0 148 0.003 0.002
;International Tables for Crystallography
(1992, Vol. C, Tables 4.2.6.8 and 6.1.1.1)
;
H 0 200 0.000 0.000
;International Tables for Crystallography
(1992, Vol. C, Table 6.1.1.2)
;
N 0 24 0.006 0.003
;International Tables for Crystallography
(1992, Vol. C, Tables 4.2.6.8 and 6.1.1.1)
;
O 0 48 0.011 0.006
;International Tables for Crystallography
(1992, Vol. C, Tables 4.2.6.8 and 6.1.1.1)
;
Cl 0 8 0.148 0.159
;International Tables for Crystallography
(1992, Vol. C, Tables 4.2.6.8 and 6.1.1.1)
;

loop_
_geom_angle_atom_site_label_1
_geom_angle_atom_site_label_2
_geom_angle_atom_site_label_3
_geom_angle
_geom_angle_site_symmetry_1
_geom_angle_site_symmetry_2
_geom_angle_site_symmetry_3
_geom_angle_publ_flag
O1 CU1 O2 93.6(1) 1_555 1_555 1_555 yes
O1 CU1 N1 85.1(1) 1_555 1_555 1_555 yes
O1 CU1 N2 142.6(1) 1_555 1_555 1_555 yes
O1 CU1 N3 106.5(1) 1_555 1_555 1_555 yes
O2 CU1 N1 176.5(1) 1_555 1_555 1_555 yes
O2 CU1 N2 98.3(1) 1_555 1_555 1_555 yes
O2 CU1 N3 102.6(1) 1_555 1_555 1_555 yes
N1 CU1 N2 80.8(1) 1_555 1_555 1_555 yes
N1 CU1 N3 80.9(1) 1_555 1_555 1_555 yes
N2 CU1 N3 105.3(1) 1_555 1_555 1_555 yes
O1 CU2 O3 94.1(1) 1_555 1_555 1_555 yes
O1 CU2 N4 85.4(1) 1_555 1_555 1_555 yes
O1 CU2 N5 107.4(1) 1_555 1_555 1_555 yes
O1 CU2 N6 142.1(1) 1_555 1_555 1_555 yes
O3 CU2 N4 174.8(2) 1_555 1_555 1_555 yes
O3 CU2 N5 104.1(1) 1_555 1_555 1_555 yes
O3 CU2 N6 97.3(2) 1_555 1_555 1_555 yes
N4 CU2 N5 81.0(1) 1_555 1_555 1_555 yes
N4 CU2 N6 80.1(1) 1_555 1_555 1_555 yes
N5 CU2 N6 104.7(1) 1_555 1_555 1_555 yes
O4 CL1 O5 110.2(2) 1_555 1_555 1_555 yes
O4 CL1 O6 109.7(2) 1_555 1_555 1_555 yes
O4 CL1 O7 109.6(2) 1_555 1_555 1_555 yes
O5 CL1 O6 109.4(2) 1_555 1_555 1_555 yes
O5 CL1 O7 109.5(3) 1_555 1_555 1_555 yes
O6 CL1 O7 108.4(2) 1_555 1_555 1_555 yes
O8 CL2 O9 103.8(4) 1_555 1_555 1_555 yes
O8 CL2 O10 126.2(5) 1_555 1_555 1_555 yes
O8 CL2 O11 82.1(4) 1_555 1_555 1_555 yes
O8 CL2 O12 123.5(4) 1_555 1_555 1_555 yes
O8 CL2 O13 108.9(6) 1_555 1_555 1_555 yes
O8 CL2 O14 96.3(4) 1_555 1_555 1_555 yes
O9 CL2 O10 23.4(4) 1_555 1_555 1_555 yes
O9 CL2 O11 104.9(5) 1_555 1_555 1_555 yes
O9 CL2 O12 122.1(5) 1_555 1_555 1_555 yes
O9 CL2 O13 127.9(7) 1_555 1_555 1_555 yes
O9 CL2 O14 103.1(4) 1_555 1_555 1_555 yes
O10 CL2 O11 99.2(6) 1_555 1_555 1_555 yes
O10 CL2 O12 99.6(5) 1_555 1_555 1_555 yes
O10 CL2 O13 116.6(7) 1_555 1_555 1_555 yes
O10 CL2 O14 104.5(5) 1_555 1_555 1_555 yes
O11 CL2 O12 57.0(5) 1_555 1_555 1_555 yes
O11 CL2 O13 118.6(8) 1_555 1_555 1_555 yes
O11 CL2 O14 151.5(5) 1_555 1_555 1_555 yes
O12 CL2 O13 68.5(7) 1_555 1_555 1_555 yes
O12 CL2 O14 102.8(4) 1_555 1_555 1_555 yes
O13 CL2 O14 35.1(6) 1_555 1_555 1_555 yes
CU1 O1 CU2 132.0(2) 1_555 1_555 1_555 yes
CU1 O1 C1 111.4(2) 1_555 1_555 1_555 yes
CU2 O1 C1 110.7(2) 1_555 1_555 1_555 yes
CU1 O2 C32 136.0(3) 1_555 1_555 1_555 yes
CU2 O3 C32 134.7(3) 1_555 1_555 1_555 yes
CL2 O9 O10 79(1) 1_555 1_555 1_555 yes
CL2 O10 O9 76(1) 1_555 1_555 1_555 yes
CL2 O11 O12 56.6(5) 1_555 1_555 1_555 yes
CL2 O12 O11 66.3(6) 1_555 1_555 1_555 yes
CL2 O12 O13 51.6(6) 1_555 1_555 1_555 yes
O11 O12 O13 111.9(8) 1_555 1_555 1_555 yes
CL2 O13 O12 59.9(7) 1_555 1_555 1_555 yes
CL2 O13 O14 91(1) 1_555 1_555 1_555 yes
O12 O13 O14 148(1) 1_555 1_555 1_555 yes
CL2 O14 O13 53(1) 1_555 1_555 1_555 yes
C34 O15 C36 114.0(5) 1_555 1_555 1_555 yes
CU1 N1 C2 107.4(2) 1_555 1_555 1_555 yes
CU1 N1 C4 105.6(3) 1_555 1_555 1_555 yes
CU1 N1 C11 108.2(3) 1_555 1_555 1_555 yes
C2 N1 C4 112.8(3) 1_555 1_555 1_555 yes
C2 N1 C11 111.3(3) 1_555 1_555 1_555 yes
C4 N1 C11 111.1(3) 1_555 1_555 1_555 yes
CU1 N2 C5 110.1(3) 1_555 1_555 1_555 yes
CU1 N2 C9 130.9(3) 1_555 1_555 1_555 yes
C5 N2 C9 118.9(4) 1_555 1_555 1_555 yes
CU1 N3 C12 107.1(3) 1_555 1_555 1_555 yes
CU1 N3 C16 132.0(3) 1_555 1_555 1_555 yes
C12 N3 C16 118.3(4) 1_555 1_555 1_555 yes
CU2 N4 C3 107.0(2) 1_555 1_555 1_555 yes
CU2 N4 C18 109.4(3) 1_555 1_555 1_555 yes
CU2 N4 C25 106.0(3) 1_555 1_555 1_555 yes
C3 N4 C18 110.7(3) 1_555 1_555 1_555 yes
C3 N4 C25 112.8(3) 1_555 1_555 1_555 yes
C18 N4 C25 110.8(3) 1_555 1_555 1_555 yes
CU2 N5 C19 108.3(3) 1_555 1_555 1_555 yes
CU2 N5 C23 132.9(3) 1_555 1_555 1_555 yes
C19 N5 C23 118.3(4) 1_555 1_555 1_555 yes
CU2 N6 C26 109.7(3) 1_555 1_555 1_555 yes
CU2 N6 C30 131.3(4) 1_555 1_555 1_555 yes
C26 N6 C30 118.9(4) 1_555 1_555 1_555 yes
O1 C1 C2 107.9(3) 1_555 1_555 1_555 yes
O1 C1 C3 107.6(3) 1_555 1_555 1_555 yes
O1 C1 H1 109.3(4) 1_555 1_555 1_555 no
C2 C1 C3 113.3(4) 1_555 1_555 1_555 yes
C2 C1 H1 109.3(4) 1_555 1_555 1_555 no
C3 C1 H1 109.3(4) 1_555 1_555 1_555 no
N1 C2 C1 108.0(3) 1_555 1_555 1_555 yes
N1 C2 H2 109.8(4) 1_555 1_555 1_555 no
N1 C2 H3 109.9(4) 1_555 1_555 1_555 no
C1 C2 H2 109.9(4) 1_555 1_555 1_555 no
C1 C2 H3 109.9(4) 1_555 1_555 1_555 no
H2 C2 H3 109.5(4) 1_555 1_555 1_555 no
N4 C3 C1 106.8(3) 1_555 1_555 1_555 yes
N4 C3 H4 110.1(4) 1_555 1_555 1_555 no
N4 C3 H5 110.1(4) 1_555 1_555 1_555 no
C1 C3 H4 110.2(4) 1_555 1_555 1_555 no
C1 C3 H5 110.2(4) 1_555 1_555 1_555 no
H4 C3 H5 109.5(4) 1_555 1_555 1_555 no
N1 C4 C5 109.7(3) 1_555 1_555 1_555 yes
N1 C4 H6 109.4(4) 1_555 1_555 1_555 no
N1 C4 H7 109.4(4) 1_555 1_555 1_555 no
C5 C4 H6 109.4(4) 1_555 1_555 1_555 no
C5 C4 H7 109.4(4) 1_555 1_555 1_555 no
H6 C4 H7 109.5(4) 1_555 1_555 1_555 no
N2 C5 C4 115.6(4) 1_555 1_555 1_555 yes
N2 C5 C6 123.3(4) 1_555 1_555 1_555 yes
C4 C5 C6 121.1(5) 1_555 1_555 1_555 yes
C5 C6 C7 117.5(5) 1_555 1_555 1_555 yes
C5 C6 H8 121.2(5) 1_555 1_555 1_555 no
C7 C6 H8 121.2(5) 1_555 1_555 1_555 no
C6 C7 C8 119.8(4) 1_555 1_555 1_555 yes
C6 C7 H9 120.1(6) 1_555 1_555 1_555 no
C8 C7 H9 120.1(6) 1_555 1_555 1_555 no
C7 C8 C9 121.0(5) 1_555 1_555 1_555 yes
C7 C8 H10 119.5(5) 1_555 1_555 1_555 no
C9 C8 H10 119.5(6) 1_555 1_555 1_555 no
N2 C9 C8 119.4(5) 1_555 1_555 1_555 yes
N2 C9 C10 118.9(4) 1_555 1_555 1_555 yes
C8 C9 C10 121.7(4) 1_555 1_555 1_555 yes
C9 C10 H11 109.5(5) 1_555 1_555 1_555 no
C9 C10 H12 109.4(5) 1_555 1_555 1_555 no
C9 C10 H13 109.5(5) 1_555 1_555 1_555 no
H11 C10 H12 109.5(5) 1_555 1_555 1_555 no
H11 C10 H13 109.5(6) 1_555 1_555 1_555 no
H12 C10 H13 109.5(5) 1_555 1_555 1_555 no
N1 C11 C12 111.5(3) 1_555 1_555 1_555 yes
N1 C11 H14 109.0(4) 1_555 1_555 1_555 no
N1 C11 H15 109.0(4) 1_555 1_555 1_555 no
C12 C11 H14 109.0(4) 1_555 1_555 1_555 no
C12 C11 H15 109.0(4) 1_555 1_555 1_555 no
H14 C11 H15 109.5(4) 1_555 1_555 1_555 no
N3 C12 C11 115.3(4) 1_555 1_555 1_555 yes
N3 C12 C13 123.1(4) 1_555 1_555 1_555 yes
C11 C12 C13 121.6(4) 1_555 1_555 1_555 yes
C12 C13 C14 117.9(4) 1_555 1_555 1_555 yes
C12 C13 H16 121.1(5) 1_555 1_555 1_555 no
C14 C13 H16 121.1(5) 1_555 1_555 1_555 no
C13 C14 C15 119.2(4) 1_555 1_555 1_555 yes
C13 C14 H17 120.4(5) 1_555 1_555 1_555 no
C15 C14 H17 120.4(5) 1_555 1_555 1_555 no
C14 C15 C16 120.5(4) 1_555 1_555 1_555 yes
C14 C15 H18 119.8(5) 1_555 1_555 1_555 no
C16 C15 H18 119.8(5) 1_555 1_555 1_555 no
N3 C16 C15 120.9(4) 1_555 1_555 1_555 yes
N3 C16 C17 118.2(4) 1_555 1_555 1_555 yes
C15 C16 C17 120.9(4) 1_555 1_555 1_555 yes
C16 C17 H19 109.5(4) 1_555 1_555 1_555 no
C16 C17 H20 109.5(5) 1_555 1_555 1_555 no
C16 C17 H21 109.5(5) 1_555 1_555 1_555 no
H19 C17 H20 109.5(5) 1_555 1_555 1_555 no
H19 C17 H21 109.5(5) 1_555 1_555 1_555 no
H20 C17 H21 109.5(5) 1_555 1_555 1_555 no
N4 C18 C19 112.4(3) 1_555 1_555 1_555 yes
N4 C18 H22 108.7(4) 1_555 1_555 1_555 no
N4 C18 H23 108.7(4) 1_555 1_555 1_555 no
C19 C18 H22 108.7(4) 1_555 1_555 1_555 no
C19 C18 H23 108.8(4) 1_555 1_555 1_555 no
H22 C18 H23 109.5(4) 1_555 1_555 1_555 no
N5 C19 C18 117.2(4) 1_555 1_555 1_555 yes
N5 C19 C20 122.1(5) 1_555 1_555 1_555 yes
C18 C19 C20 120.6(4) 1_555 1_555 1_555 yes
C19 C20 C21 118.7(5) 1_555 1_555 1_555 yes
C19 C20 H24 120.6(6) 1_555 1_555 1_555 no
C21 C20 H24 120.7(5) 1_555 1_555 1_555 no
C20 C21 C22 120.2(5) 1_555 1_555 1_555 yes
C20 C21 H25 119.9(6) 1_555 1_555 1_555 no
C22 C21 H25 119.9(6) 1_555 1_555 1_555 no
C21 C22 C23 118.1(5) 1_555 1_555 1_555 yes
C21 C22 H26 120.9(5) 1_555 1_555 1_555 no
C23 C22 H26 120.9(6) 1_555 1_555 1_555 no
N5 C23 C22 122.6(5) 1_555 1_555 1_555 yes
N5 C23 C24 117.5(4) 1_555 1_555 1_555 yes
C22 C23 C24 119.9(5) 1_555 1_555 1_555 yes
C23 C24 H27 109.5(5) 1_555 1_555 1_555 no
C23 C24 H28 109.5(5) 1_555 1_555 1_555 no
C23 C24 H29 109.5(5) 1_555 1_555 1_555 no
H27 C24 H28 109.5(6) 1_555 1_555 1_555 no
H27 C24 H29 109.5(6) 1_555 1_555 1_555 no
H28 C24 H29 109.5(6) 1_555 1_555 1_555 no
N4 C25 C26 109.6(4) 1_555 1_555 1_555 yes
N4 C25 H30 109.4(4) 1_555 1_555 1_555 no
N4 C25 H31 109.4(4) 1_555 1_555 1_555 no
C26 C25 H30 109.4(4) 1_555 1_555 1_555 no
C26 C25 H31 109.5(4) 1_555 1_555 1_555 no
H30 C25 H31 109.5(4) 1_555 1_555 1_555 no
N6 C26 C25 115.7(4) 1_555 1_555 1_555 yes
N6 C26 C27 122.1(5) 1_555 1_555 1_555 yes
C25 C26 C27 122.3(5) 1_555 1_555 1_555 yes
C26 C27 C28 118.8(5) 1_555 1_555 1_555 yes
C26 C27 H32 120.6(6) 1_555 1_555 1_555 no
C28 C27 H32 120.6(5) 1_555 1_555 1_555 no
C27 C28 C29 119.9(5) 1_555 1_555 1_555 yes
C27 C28 H33 120.0(6) 1_555 1_555 1_555 no
C29 C28 H33 120.0(6) 1_555 1_555 1_555 no
C28 C29 C30 119.6(5) 1_555 1_555 1_555 yes
C28 C29 H34 120.2(6) 1_555 1_555 1_555 no
C30 C29 H34 120.2(6) 1_555 1_555 1_555 no
N6 C30 C29 120.6(5) 1_555 1_555 1_555 yes
N6 C30 C31 118.6(5) 1_555 1_555 1_555 yes
C29 C30 C31 120.8(5) 1_555 1_555 1_555 yes
C30 C31 H35 109.5(5) 1_555 1_555 1_555 no
C30 C31 H36 109.5(5) 1_555 1_555 1_555 no
C30 C31 H37 109.5(5) 1_555 1_555 1_555 no
H35 C31 H36 109.5(6) 1_555 1_555 1_555 no
H35 C31 H37 109.5(6) 1_555 1_555 1_555 no
H36 C31 H37 109.5(5) 1_555 1_555 1_555 no
O2 C32 O3 126.8(4) 1_555 1_555 1_555 yes
O2 C32 C33 116.4(4) 1_555 1_555 1_555 yes
O3 C32 C33 116.8(4) 1_555 1_555 1_555 yes
C32 C33 H38 109.5(5) 1_555 1_555 1_555 no
C32 C33 H39 109.5(4) 1_555 1_555 1_555 no
C32 C33 H40 109.5(5) 1_555 1_555 1_555 no
H38 C33 H39 109.5(6) 1_555 1_555 1_555 no
H38 C33 H40 109.5(5) 1_555 1_555 1_555 no
H39 C33 H40 109.5(5) 1_555 1_555 1_555 no
O15 C34 C35 108.6(5) 1_555 1_555 1_555 yes
O15 C34 H41 109.7(6) 1_555 1_555 1_555 no
O15 C34 H42 109.7(6) 1_555 1_555 1_555 no
C35 C34 H41 109.7(6) 1_555 1_555 1_555 no
C35 C34 H42 109.7(6) 1_555 1_555 1_555 no
H41 C34 H42 109.4(6) 1_555 1_555 1_555 no
C34 C35 H43 109.4(7) 1_555 1_555 1_555 no
C34 C35 H44 109.4(7) 1_555 1_555 1_555 no
C34 C35 H45 109.5(6) 1_555 1_555 1_555 no
H43 C35 H44 109.5(7) 1_555 1_555 1_555 no
H43 C35 H45 109.5(8) 1_555 1_555 1_555 no
H44 C35 H45 109.5(8) 1_555 1_555 1_555 no
O15 C36 C37 107.6(4) 1_555 1_555 1_555 yes
O15 C36 H46 109.9(5) 1_555 1_555 1_555 no
O15 C36 H47 109.9(5) 1_555 1_555 1_555 no
C37 C36 H46 109.9(5) 1_555 1_555 1_555 no
C37 C36 H47 109.9(5) 1_555 1_555 1_555 no
H46 C36 H47 109.5(5) 1_555 1_555 1_555 no
C36 C37 H48 109.4(5) 1_555 1_555 1_555 no
C36 C37 H49 109.4(5) 1_555 1_555 1_555 no
C36 C37 H50 109.4(5) 1_555 1_555 1_555 no
H48 C37 H49 109.5(6) 1_555 1_555 1_555 no
H48 C37 H50 109.5(5) 1_555 1_555 1_555 no
H49 C37 H50 109.5(5) 1_555 1_555 1_555 no

loop_
_geom_bond_atom_site_label_1
_geom_bond_atom_site_label_2
_geom_bond_distance
_geom_bond_site_symmetry_1
_geom_bond_site_symmetry_2
_geom_bond_publ_flag
CU1 O1 1.936(3) 1_555 1_555 yes
CU1 O2 1.921(3) 1_555 1_555 yes
CU1 N1 2.019(4) 1_555 1_555 yes
CU1 N2 2.099(3) 1_555 1_555 yes
CU1 N3 2.284(4) 1_555 1_555 yes
CU2 O1 1.941(3) 1_555 1_555 yes
CU2 O3 1.927(3) 1_555 1_555 yes
CU2 N4 2.011(4) 1_555 1_555 yes
CU2 N5 2.256(4) 1_555 1_555 yes
CU2 N6 2.116(4) 1_555 1_555 yes
CL1 O4 1.429(4) 1_555 1_555 yes
CL1 O5 1.421(4) 1_555 1_555 yes
CL1 O6 1.451(4) 1_555 1_555 yes
CL1 O7 1.432(4) 1_555 1_555 yes
CL2 O8 1.392(6) 1_555 1_555 yes
CL2 O9 1.407(8) 1_555 1_555 yes
CL2 O10 1.421(9) 1_555 1_555 yes
CL2 O11 1.53(1) 1_555 1_555 yes
CL2 O12 1.397(8) 1_555 1_555 yes
CL2 O13 1.26(1) 1_555 1_555 yes
CL2 O14 1.567(7) 1_555 1_555 yes
O1 C1 1.419(5) 1_555 1_555 yes
O2 C32 1.256(5) 1_555 1_555 yes
O3 C32 1.251(5) 1_555 1_555 yes
O9 O10 0.57(1) 1_555 1_555 yes
O11 O12 1.40(1) 1_555 1_555 yes
O12 O13 1.50(2) 1_555 1_555 yes
O13 O14 0.90(1) 1_555 1_555 yes
O15 C34 1.405(7) 1_555 1_555 yes
O15 C36 1.428(6) 1_555 1_555 yes
N1 C2 1.479(5) 1_555 1_555 yes
N1 C4 1.462(5) 1_555 1_555 yes
N1 C11 1.492(5) 1_555 1_555 yes
N2 C5 1.347(6) 1_555 1_555 yes
N2 C9 1.354(6) 1_555 1_555 yes
N3 C12 1.355(6) 1_555 1_555 yes
N3 C16 1.358(5) 1_555 1_555 yes
N4 C3 1.493(5) 1_555 1_555 yes
N4 C18 1.491(5) 1_555 1_555 yes
N4 C25 1.475(6) 1_555 1_555 yes
N5 C19 1.346(6) 1_555 1_555 yes
N5 C23 1.336(6) 1_555 1_555 yes
N6 C26 1.359(6) 1_555 1_555 yes
N6 C30 1.341(6) 1_555 1_555 yes
C1 C2 1.522(6) 1_555 1_555 yes
C1 C3 1.524(5) 1_555 1_555 yes
C4 C5 1.520(6) 1_555 1_555 yes
C5 C6 1.390(6) 1_555 1_555 yes
C6 C7 1.377(8) 1_555 1_555 yes
C7 C8 1.357(8) 1_555 1_555 yes
C8 C9 1.406(7) 1_555 1_555 yes
C9 C10 1.482(8) 1_555 1_555 yes
C11 C12 1.491(6) 1_555 1_555 yes
C12 C13 1.384(6) 1_555 1_555 yes
C13 C14 1.404(7) 1_555 1_555 yes
C14 C15 1.366(7) 1_555 1_555 yes
C15 C16 1.392(7) 1_555 1_555 yes
C16 C17 1.485(7) 1_555 1_555 yes
C18 C19 1.494(7) 1_555 1_555 yes
C19 C20 1.374(7) 1_555 1_555 yes
C20 C21 1.369(8) 1_555 1_555 yes
C21 C22 1.369(8) 1_555 1_555 yes
C22 C23 1.382(7) 1_555 1_555 yes
C23 C24 1.508(7) 1_555 1_555 yes
C25 C26 1.506(7) 1_555 1_555 yes
C26 C27 1.373(7) 1_555 1_555 yes
C27 C28 1.376(8) 1_555 1_555 yes
C28 C29 1.354(8) 1_555 1_555 yes
C29 C30 1.406(7) 1_555 1_555 yes
C30 C31 1.505(8) 1_555 1_555 yes
C32 C33 1.492(7) 1_555 1_555 yes
C34 C35 1.50(1) 1_555 1_555 yes
C36 C37 1.475(8) 1_555 1_555 yes

loop_
_geom_contact_atom_site_label_1
_geom_contact_atom_site_label_2
_geom_contact_distance
_geom_contact_site_symmetry_1
_geom_contact_site_symmetry_2
O4 C20 3.351(7) 1_555 4_555
O4 C15 3.418(6) 1_555 2_656
O4 C22 3.424(7) 1_555 2_656
O4 C18 3.455(6) 1_555 4_555
O4 C24 3.537(8) 1_555 2_656
O5 C15 3.358(6) 1_555 3_657
O5 C14 3.374(6) 1_555 3_657
O5 C13 3.598(7) 1_555 1_555
O6 C18 3.319(6) 1_555 4_555
O6 C11 3.370(6) 1_555 1_555
O6 C2 3.417(5) 1_555 1_555
O6 C3 3.523(5) 1_555 4_555
O7 C21 3.312(7) 1_555 3_656
O7 C2 3.351(6) 1_555 1_555
O7 C22 3.434(6) 1_555 3_656
O8 C27 3.353(8) 1_555 4_555
O8 C33 3.496(8) 1_555 2_756
O8 C10 3.560(8) 1_555 3_757
O9 C37 3.252(9) 1_555 4_554
O9 C36 3.378(10) 1_555 4_554
O9 C1 3.480(9) 1_555 1_555
O10 C37 3.29(1) 1_555 4_554
O10 C36 3.38(1) 1_555 4_554
O10 C25 3.47(1) 1_555 1_555
O10 C1 3.55(1) 1_555 1_555
O11 C33 3.18(1) 1_555 2_756
O11 C6 3.22(1) 1_555 4_554
O11 C7 3.29(1) 1_555 4_554
O11 C28 3.36(1) 1_555 4_555
O11 C32 3.44(1) 1_555 2_756
O11 C27 3.52(1) 1_555 4_555
O12 C33 3.407(9) 1_555 2_756
O12 C6 3.415(9) 1_555 4_554
O13 C29 3.24(2) 1_555 3_756
O13 C25 3.58(1) 1_555 1_555
O14 C8 3.394(8) 1_555 3_757
O14 C1 3.418(9) 1_555 1_555
O14 C29 3.462(9) 1_555 3_756
O14 C25 3.524(8) 1_555 1_555
O15 C14 3.407(6) 1_555 3_657
O15 C11 3.506(5) 1_555 1_555
C6 C8 3.559(7) 1_555 3_757
C7 C9 3.382(7) 1_555 3_757
C7 C8 3.574(7) 1_555 3_757
C28 C30 3.374(7) 1_555 3_756
C28 C29 3.555(7) 1_555 3_756
